data_2220708
loop_
_publ_author_name
'Xiao, Shan-Mei'

_publ_section_title
1-(4-Bromophenyl)-2-{5-[(3,5-dimethyl-1<i>H</i>-pyrazol-1-yl)methyl]-4-phenyl-4<i>H</i>-1,2,4-triazol-3-ylsulfanyl}ethanone
_journal_coeditor_code BQ2115
_journal_issue 2
_journal_name_full 'Acta Crystallographica Section E'
_journal_page_first o273
_journal_paper_doi 10.1107/S1600536809000403
_journal_volume 65
_journal_year 2009
_chemical_formula_iupac 'C22 H20 Br N5 O S'
_chemical_formula_moiety 'C22 H20 Br N5 O S'
_chemical_formula_sum 'C22 H20 Br N5 O S'
_chemical_formula_weight 482.40
_chemical_name_systematic
;1-(4-Bromophenyl)-2-{5-[(3,5-dimethyl-1<i>H</i>-pyrazol-1-yl)methyl]-4-phenyl-
4<i>H</i>-1,2,4-triazol-3-ylsulfanyl}ethanone
;
_space_group_IT_number 2
_symmetry_cell_setting triclinic
_symmetry_space_group_name_Hall '-P 1'
_symmetry_space_group_name_H-M 'P -1'
_atom_sites_solution_hydrogens geom
_atom_sites_solution_primary direct
_atom_sites_solution_secondary difmap
_audit_creation_method SHELXL-97
_cell_angle_alpha 94.561(4)
_cell_angle_beta 97.659(4)
_cell_angle_gamma 103.086(4)
_cell_formula_units_Z 2
_cell_length_a 8.705(2)
_cell_length_b 9.173(2)
_cell_length_c 14.564(4)
_cell_measurement_reflns_used 1669
_cell_measurement_temperature 294(2)
_cell_measurement_theta_max 22.98
_cell_measurement_theta_min 2.56
_cell_volume 1115.4(5)
_computing_cell_refinement 'SAINT (Bruker, 2004)'
_computing_data_collection 'SMART (Bruker, 2004)'
_computing_data_reduction 'SAINT (Bruker, 2004)'
_computing_molecular_graphics 'SHELXTL (Sheldrick, 2008)'
_computing_publication_material 'SHELXTL (Sheldrick, 2008)'
_computing_structure_refinement 'SHELXL97 (Sheldrick, 2008)'
_computing_structure_solution 'SHELXS97 (Sheldrick, 2008)'
_diffrn_ambient_temperature 294(2)
_diffrn_measured_fraction_theta_full 0.994
_diffrn_measured_fraction_theta_max 0.994
_diffrn_measurement_device_type 'Bruker SMART CCD area-detector'
_diffrn_measurement_method '\f and \w'
_diffrn_radiation_monochromator graphite
_diffrn_radiation_source 'fine-focus sealed tube'
_diffrn_radiation_type MoK\a
_diffrn_radiation_wavelength 0.71073
_diffrn_reflns_av_R_equivalents 0.0206
_diffrn_reflns_av_sigmaI/netI 0.0524
_diffrn_reflns_limit_h_max 10
_diffrn_reflns_limit_h_min -10
_diffrn_reflns_limit_k_max 10
_diffrn_reflns_limit_k_min -10
_diffrn_reflns_limit_l_max 6
_diffrn_reflns_limit_l_min -17
_diffrn_reflns_number 5704
_diffrn_reflns_theta_full 25.01
_diffrn_reflns_theta_max 25.01
_diffrn_reflns_theta_min 1.42
_exptl_absorpt_coefficient_mu 1.960
_exptl_absorpt_correction_T_max 0.6744
_exptl_absorpt_correction_T_min 0.5916
_exptl_absorpt_correction_type multi-scan
_exptl_absorpt_process_details '(SADABS; Sheldrick, 1996)'
_exptl_crystal_colour colorless
_exptl_crystal_density_diffrn 1.436
_exptl_crystal_density_method 'not measured'
_exptl_crystal_description rhombic
_exptl_crystal_F_000 492
_exptl_crystal_size_max 0.28
_exptl_crystal_size_mid 0.24
_exptl_crystal_size_min 0.20
_refine_diff_density_max 0.388
_refine_diff_density_min -0.371
_refine_ls_extinction_method none
_refine_ls_goodness_of_fit_ref 1.024
_refine_ls_hydrogen_treatment constr
_refine_ls_matrix_type full
_refine_ls_number_parameters 273
_refine_ls_number_reflns 3914
_refine_ls_number_restraints 0
_refine_ls_restrained_S_all 1.024
_refine_ls_R_factor_all 0.0875
_refine_ls_R_factor_gt 0.0409
_refine_ls_shift/su_max 0.001
_refine_ls_shift/su_mean 0.000
_refine_ls_structure_factor_coef Fsqd
_refine_ls_weighting_details 'calc w=1/[\s^2^(Fo^2^)+(0.0351P)^2^+0.4689P] where P=(Fo^2^+2Fc^2^)/3'
_refine_ls_weighting_scheme calc
_refine_ls_wR_factor_gt 0.0810
_refine_ls_wR_factor_ref 0.1006
_reflns_number_gt 2419
_reflns_number_total 3914
_reflns_threshold_expression I>2\s(I)
_cod_data_source_file bq2115.cif
_cod_data_source_block I
_cod_depositor_comments
;
The following automatic conversions were performed:
'_symmetry_cell_setting' value 'Triclinic' changed to 'triclinic'
according to '/home/saulius/struct/CIF-dictionaries/cif_core.dic'
dictionary named 'cif_core.dic' version 2.4.1 from 2010-06-29.

Automatic conversion script
Id: cif_fix_enum 1527 2010-12-29 10:47:43Z saulius 

The following automatic conversions were performed:

'_symmetry_cell_setting' value 'Triclinic' changed to 'triclinic'
according to /home/saulius/struct/CIF-dictionaries/cif_core.dic
dictionary named 'cif_core.dic' version 2.4.1 from 2010-06-29.

Automatic conversion script
Id: cif_fix_values 1715 2011-07-08 13:25:40Z adriana 
;
_cod_original_cell_volume 1115.3(5)
_cod_database_code 2220708
_cod_database_fobs_code 2220708

loop_
_symmetry_equiv_pos_as_xyz
'x, y, z'
'-x, -y, -z'

loop_
_atom_site_type_symbol
_atom_site_label
_atom_site_fract_x
_atom_site_fract_y
_atom_site_fract_z
_atom_site_U_iso_or_equiv
_atom_site_adp_type
_atom_site_calc_flag
_atom_site_refinement_flags
_atom_site_occupancy
_atom_site_disorder_assembly
_atom_site_disorder_group
Br Br1 0.29289(6) 0.67651(6) -0.50744(3) 0.0905(2) Uani d . 1 . .
S S1 0.55698(11) 0.71293(10) 0.09603(6) 0.0490(3) Uani d . 1 . .
O O1 0.6651(3) 0.6235(2) -0.07550(16) 0.0513(6) Uani d . 1 . .
N N1 1.0999(3) 1.1534(3) 0.3101(2) 0.0510(7) Uani d . 1 . .
N N2 1.1688(3) 1.0707(3) 0.25343(19) 0.0454(7) Uani d . 1 . .
N N3 0.8643(4) 1.0825(3) 0.07347(19) 0.0501(7) Uani d . 1 . .
N N4 0.7096(3) 0.9911(3) 0.05655(19) 0.0499(7) Uani d . 1 . .
N N5 0.8674(3) 0.8715(3) 0.13335(16) 0.0364(6) Uani d . 1 . .
C C1 1.1192(6) 1.2185(5) 0.4789(3) 0.0941(15) Uani d . 1 . .
H H1A 1.0703 1.2973 0.4597 0.141 Uiso calc R 1 . .
H H1B 1.2134 1.2611 0.5236 0.141 Uiso calc R 1 . .
H H1C 1.0455 1.1474 0.5066 0.141 Uiso calc R 1 . .
C C2 1.1639(5) 1.1397(4) 0.3953(3) 0.0590(10) Uani d . 1 . .
C C3 1.2727(5) 1.0505(4) 0.3942(3) 0.0640(11) Uani d . 1 . .
H H3 1.3327 1.0254 0.4456 0.077 Uiso calc R 1 . .
C C4 1.2744(4) 1.0070(4) 0.3029(3) 0.0548(10) Uani d . 1 . .
C C5 1.3679(5) 0.9113(5) 0.2587(3) 0.0835(14) Uani d . 1 . .
H H5A 1.2977 0.8172 0.2309 0.125 Uiso calc R 1 . .
H H5B 1.4481 0.8926 0.3052 0.125 Uiso calc R 1 . .
H H5C 1.4182 0.9623 0.2115 0.125 Uiso calc R 1 . .
C C6 1.1288(4) 1.0667(4) 0.1533(2) 0.0507(9) Uani d . 1 . .
H H6A 1.1863 1.0030 0.1228 0.061 Uiso calc R 1 . .
H H6B 1.1632 1.1676 0.1360 0.061 Uiso calc R 1 . .
C C7 0.9553(4) 1.0093(3) 0.1199(2) 0.0405(8) Uani d . 1 . .
C C8 0.7156(4) 0.8664(3) 0.0931(2) 0.0398(8) Uani d . 1 . .
C C9 0.9262(4) 0.7495(3) 0.1701(2) 0.0363(7) Uani d . 1 . .
C C10 0.9932(4) 0.6635(4) 0.1140(3) 0.0571(10) Uani d . 1 . .
H H10 1.0027 0.6845 0.0533 0.069 Uiso calc R 1 . .
C C11 1.0469(5) 0.5443(4) 0.1486(3) 0.0730(12) Uani d . 1 . .
H H11 1.0928 0.4846 0.1112 0.088 Uiso calc R 1 . .
C C12 1.0322(5) 0.5149(4) 0.2383(3) 0.0658(11) Uani d . 1 . .
H H12 1.0665 0.4340 0.2613 0.079 Uiso calc R 1 . .
C C13 0.9675(5) 0.6034(4) 0.2940(3) 0.0635(11) Uani d . 1 . .
H H13 0.9603 0.5840 0.3552 0.076 Uiso calc R 1 . .
C C14 0.9126(4) 0.7216(4) 0.2602(2) 0.0514(9) Uani d . 1 . .
H H14 0.8671 0.7813 0.2978 0.062 Uiso calc R 1 . .
C C15 0.4513(4) 0.7061(4) -0.0201(2) 0.0461(9) Uani d . 1 . .
H H15A 0.3481 0.6353 -0.0262 0.055 Uiso calc R 1 . .
H H15B 0.4326 0.8047 -0.0291 0.055 Uiso calc R 1 . .
C C16 0.5408(4) 0.6597(3) -0.0953(2) 0.0395(8) Uani d . 1 . .
C C17 0.4720(4) 0.6607(3) -0.1940(2) 0.0420(8) Uani d . 1 . .
C C18 0.3491(4) 0.7294(4) -0.2204(2) 0.0509(9) Uani d . 1 . .
H H18 0.3023 0.7726 -0.1749 0.061 Uiso calc R 1 . .
C C19 0.2954(4) 0.7345(4) -0.3134(3) 0.0587(10) Uani d . 1 . .
H H19 0.2140 0.7820 -0.3308 0.070 Uiso calc R 1 . .
C C20 0.3635(5) 0.6689(4) -0.3794(2) 0.0557(10) Uani d . 1 . .
C C21 0.4837(5) 0.5963(4) -0.3557(3) 0.0638(11) Uani d . 1 . .
H H21 0.5276 0.5505 -0.4015 0.077 Uiso calc R 1 . .
C C22 0.5363(4) 0.5937(4) -0.2631(3) 0.0547(10) Uani d . 1 . .
H H22 0.6173 0.5457 -0.2463 0.066 Uiso calc R 1 . .

loop_
_atom_site_aniso_label
_atom_site_aniso_U_11
_atom_site_aniso_U_22
_atom_site_aniso_U_33
_atom_site_aniso_U_12
_atom_site_aniso_U_13
_atom_site_aniso_U_23
Br1 0.1110(4) 0.1126(4) 0.0534(3) 0.0427(3) 0.0014(3) 0.0149(3)
S1 0.0501(6) 0.0487(5) 0.0493(5) 0.0125(4) 0.0070(4) 0.0112(4)
O1 0.0395(14) 0.0570(15) 0.0614(15) 0.0204(12) 0.0066(12) 0.0070(12)
N1 0.0537(19) 0.0510(18) 0.0496(19) 0.0163(15) 0.0084(15) 0.0027(15)
N2 0.0429(17) 0.0426(16) 0.0494(18) 0.0079(14) 0.0068(14) 0.0046(14)
N3 0.067(2) 0.0359(16) 0.0486(17) 0.0156(16) 0.0042(16) 0.0102(14)
N4 0.058(2) 0.0389(17) 0.0548(18) 0.0192(16) 0.0013(15) 0.0076(14)
N5 0.0454(17) 0.0327(15) 0.0344(15) 0.0150(13) 0.0064(13) 0.0061(12)
C1 0.111(4) 0.114(4) 0.057(3) 0.031(3) 0.015(3) -0.008(3)
C2 0.063(3) 0.059(2) 0.052(2) 0.011(2) 0.007(2) 0.005(2)
C3 0.068(3) 0.059(3) 0.058(3) 0.013(2) -0.010(2) 0.011(2)
C4 0.045(2) 0.043(2) 0.074(3) 0.0081(18) 0.004(2) 0.005(2)
C5 0.067(3) 0.070(3) 0.117(4) 0.033(2) 0.003(3) -0.001(3)
C6 0.057(2) 0.048(2) 0.047(2) 0.0074(18) 0.0164(18) 0.0065(17)
C7 0.050(2) 0.0356(19) 0.0362(18) 0.0082(17) 0.0104(16) 0.0041(15)
C8 0.051(2) 0.0351(19) 0.0361(18) 0.0185(17) 0.0032(16) 0.0019(15)
C9 0.0392(19) 0.0319(17) 0.0402(19) 0.0122(15) 0.0063(15) 0.0078(15)
C10 0.072(3) 0.056(2) 0.052(2) 0.033(2) 0.012(2) 0.0057(19)
C11 0.085(3) 0.059(3) 0.085(3) 0.043(2) 0.010(3) 0.000(2)
C12 0.064(3) 0.048(2) 0.087(3) 0.023(2) -0.005(2) 0.024(2)
C13 0.076(3) 0.063(3) 0.055(2) 0.020(2) 0.006(2) 0.027(2)
C14 0.062(2) 0.054(2) 0.044(2) 0.0220(19) 0.0124(18) 0.0119(17)
C15 0.044(2) 0.043(2) 0.053(2) 0.0147(17) 0.0041(17) 0.0054(16)
C16 0.036(2) 0.0261(17) 0.055(2) 0.0050(15) 0.0059(17) 0.0036(15)
C17 0.040(2) 0.0376(19) 0.048(2) 0.0095(16) 0.0066(17) 0.0050(16)
C18 0.050(2) 0.054(2) 0.051(2) 0.0198(19) 0.0067(18) -0.0005(18)
C19 0.058(2) 0.059(2) 0.063(3) 0.027(2) -0.002(2) 0.007(2)
C20 0.061(2) 0.058(2) 0.048(2) 0.013(2) 0.006(2) 0.0078(19)
C21 0.069(3) 0.077(3) 0.052(2) 0.029(2) 0.014(2) 0.002(2)
C22 0.054(2) 0.060(2) 0.057(2) 0.027(2) 0.0087(19) 0.0051(19)

loop_
_atom_type_symbol
_atom_type_description
_atom_type_scat_dispersion_real
_atom_type_scat_dispersion_imag
_atom_type_scat_source
C C 0.0033 0.0016 'International Tables Vol C Tables 4.2.6.8 and 6.1.1.4'
H H 0.0000 0.0000 'International Tables Vol C Tables 4.2.6.8 and 6.1.1.4'
N N 0.0061 0.0033 'International Tables Vol C Tables 4.2.6.8 and 6.1.1.4'
O O 0.0106 0.0060 'International Tables Vol C Tables 4.2.6.8 and 6.1.1.4'
S S 0.1246 0.1234 'International Tables Vol C Tables 4.2.6.8 and 6.1.1.4'
Br Br -0.2901 2.4595 'International Tables Vol C Tables 4.2.6.8 and 6.1.1.4'

loop_
_geom_angle_atom_site_label_1
_geom_angle_atom_site_label_2
_geom_angle_atom_site_label_3
_geom_angle_site_symmetry_1
_geom_angle_site_symmetry_3
_geom_angle
_geom_angle_publ_flag
C8 S1 C15 . . 98.77(15) ?
C2 N1 N2 . . 104.6(3) ?
C4 N2 N1 . . 111.8(3) ?
C4 N2 C6 . . 129.2(3) ?
N1 N2 C6 . . 118.9(3) ?
C7 N3 N4 . . 107.4(3) ?
C8 N4 N3 . . 106.9(3) ?
C8 N5 C7 . . 105.1(2) ?
C8 N5 C9 . . 127.1(3) ?
C7 N5 C9 . . 127.3(3) ?
C2 C1 H1A . . 109.5 ?
C2 C1 H1B . . 109.5 ?
H1A C1 H1B . . 109.5 ?
C2 C1 H1C . . 109.5 ?
H1A C1 H1C . . 109.5 ?
H1B C1 H1C . . 109.5 ?
N1 C2 C3 . . 111.3(3) ?
N1 C2 C1 . . 120.7(4) ?
C3 C2 C1 . . 127.9(4) ?
C4 C3 C2 . . 106.4(3) ?
C4 C3 H3 . . 126.8 ?
C2 C3 H3 . . 126.8 ?
N2 C4 C3 . . 105.9(3) ?
N2 C4 C5 . . 123.3(4) ?
C3 C4 C5 . . 130.9(4) ?
C4 C5 H5A . . 109.5 ?
C4 C5 H5B . . 109.5 ?
H5A C5 H5B . . 109.5 ?
C4 C5 H5C . . 109.5 ?
H5A C5 H5C . . 109.5 ?
H5B C5 H5C . . 109.5 ?
N2 C6 C7 . . 112.5(3) ?
N2 C6 H6A . . 109.1 ?
C7 C6 H6A . . 109.1 ?
N2 C6 H6B . . 109.1 ?
C7 C6 H6B . . 109.1 ?
H6A C6 H6B . . 107.8 ?
N3 C7 N5 . . 110.1(3) ?
N3 C7 C6 . . 125.2(3) ?
N5 C7 C6 . . 124.7(3) ?
N4 C8 N5 . . 110.5(3) ?
N4 C8 S1 . . 127.3(3) ?
N5 C8 S1 . . 122.2(2) ?
C10 C9 C14 . . 121.4(3) ?
C10 C9 N5 . . 119.1(3) ?
C14 C9 N5 . . 119.5(3) ?
C9 C10 C11 . . 119.2(3) ?
C9 C10 H10 . . 120.4 ?
C11 C10 H10 . . 120.4 ?
C12 C11 C10 . . 119.7(4) ?
C12 C11 H11 . . 120.1 ?
C10 C11 H11 . . 120.1 ?
C13 C12 C11 . . 120.4(3) ?
C13 C12 H12 . . 119.8 ?
C11 C12 H12 . . 119.8 ?
C12 C13 C14 . . 120.4(4) ?
C12 C13 H13 . . 119.8 ?
C14 C13 H13 . . 119.8 ?
C9 C14 C13 . . 118.9(3) ?
C9 C14 H14 . . 120.6 ?
C13 C14 H14 . . 120.6 ?
C16 C15 S1 . . 112.9(2) ?
C16 C15 H15A . . 109.0 ?
S1 C15 H15A . . 109.0 ?
C16 C15 H15B . . 109.0 ?
S1 C15 H15B . . 109.0 ?
H15A C15 H15B . . 107.8 ?
O1 C16 C17 . . 120.9(3) ?
O1 C16 C15 . . 121.0(3) ?
C17 C16 C15 . . 118.1(3) ?
C22 C17 C18 . . 118.4(3) ?
C22 C17 C16 . . 118.5(3) ?
C18 C17 C16 . . 123.1(3) ?
C19 C18 C17 . . 120.7(3) ?
C19 C18 H18 . . 119.6 ?
C17 C18 H18 . . 119.6 ?
C20 C19 C18 . . 119.0(3) ?
C20 C19 H19 . . 120.5 ?
C18 C19 H19 . . 120.5 ?
C19 C20 C21 . . 121.8(3) ?
C19 C20 Br1 . . 119.6(3) ?
C21 C20 Br1 . . 118.6(3) ?
C22 C21 C20 . . 118.3(3) ?
C22 C21 H21 . . 120.9 ?
C20 C21 H21 . . 120.9 ?
C21 C22 C17 . . 121.7(3) ?
C21 C22 H22 . . 119.1 ?
C17 C22 H22 . . 119.1 ?

loop_
_geom_bond_atom_site_label_1
_geom_bond_atom_site_label_2
_geom_bond_site_symmetry_2
_geom_bond_distance
_geom_bond_publ_flag
Br1 C20 . 1.896(3) ?
S1 C8 . 1.742(3) ?
S1 C15 . 1.803(3) ?
O1 C16 . 1.208(3) ?
N1 C2 . 1.319(4) ?
N1 N2 . 1.362(4) ?
N2 C4 . 1.356(4) ?
N2 C6 . 1.449(4) ?
N3 C7 . 1.306(4) ?
N3 N4 . 1.395(4) ?
N4 C8 . 1.308(4) ?
N5 C8 . 1.361(4) ?
N5 C7 . 1.365(4) ?
N5 C9 . 1.443(4) ?
C1 C2 . 1.506(5) ?
C1 H1A . 0.9600 ?
C1 H1B . 0.9600 ?
C1 H1C . 0.9600 ?
C2 C3 . 1.385(5) ?
C3 C4 . 1.360(5) ?
C3 H3 . 0.9300 ?
C4 C5 . 1.491(5) ?
C5 H5A . 0.9600 ?
C5 H5B . 0.9600 ?
C5 H5C . 0.9600 ?
C6 C7 . 1.483(5) ?
C6 H6A . 0.9700 ?
C6 H6B . 0.9700 ?
C9 C10 . 1.365(4) ?
C9 C14 . 1.372(4) ?
C10 C11 . 1.387(5) ?
C10 H10 . 0.9300 ?
C11 C12 . 1.371(5) ?
C11 H11 . 0.9300 ?
C12 C13 . 1.363(5) ?
C12 H12 . 0.9300 ?
C13 C14 . 1.380(5) ?
C13 H13 . 0.9300 ?
C14 H14 . 0.9300 ?
C15 C16 . 1.514(4) ?
C15 H15A . 0.9700 ?
C15 H15B . 0.9700 ?
C16 C17 . 1.484(4) ?
C17 C22 . 1.382(4) ?
C17 C18 . 1.387(4) ?
C18 C19 . 1.381(5) ?
C18 H18 . 0.9300 ?
C19 C20 . 1.363(5) ?
C19 H19 . 0.9300 ?
C20 C21 . 1.382(5) ?
C21 C22 . 1.369(5) ?
C21 H21 . 0.9300 ?
C22 H22 . 0.9300 ?

loop_
_geom_hbond_atom_site_label_D
_geom_hbond_atom_site_label_H
_geom_hbond_atom_site_label_A
_geom_hbond_site_symmetry_A
_geom_hbond_distance_DH
_geom_hbond_distance_HA
_geom_hbond_distance_DA
_geom_hbond_angle_DHA
C6 H6B O1 2_775 0.97 2.45 3.365(3) 157
C15 H15B N4 2_675 0.97 2.50 3.429(3) 161

loop_
_geom_torsion_atom_site_label_1
_geom_torsion_atom_site_label_2
_geom_torsion_atom_site_label_3
_geom_torsion_atom_site_label_4
_geom_torsion_site_symmetry_1
_geom_torsion_site_symmetry_2
_geom_torsion_site_symmetry_3
_geom_torsion_site_symmetry_4
_geom_torsion
_geom_torsion_publ_flag
C2 N1 N2 C4 . . . . -0.2(4) ?
C2 N1 N2 C6 . . . . -177.5(3) ?
C7 N3 N4 C8 . . . . -0.5(3) ?
N2 N1 C2 C3 . . . . 0.3(4) ?
N2 N1 C2 C1 . . . . 179.0(3) ?
N1 C2 C3 C4 . . . . -0.2(5) ?
C1 C2 C3 C4 . . . . -178.9(4) ?
N1 N2 C4 C3 . . . . 0.0(4) ?
C6 N2 C4 C3 . . . . 177.0(3) ?
N1 N2 C4 C5 . . . . -179.6(3) ?
C6 N2 C4 C5 . . . . -2.6(5) ?
C2 C3 C4 N2 . . . . 0.1(4) ?
C2 C3 C4 C5 . . . . 179.7(4) ?
C4 N2 C6 C7 . . . . 124.9(4) ?
N1 N2 C6 C7 . . . . -58.3(4) ?
N4 N3 C7 N5 . . . . 0.9(3) ?
N4 N3 C7 C6 . . . . -179.1(3) ?
C8 N5 C7 N3 . . . . -0.9(3) ?
C9 N5 C7 N3 . . . . 171.0(3) ?
C8 N5 C7 C6 . . . . 179.0(3) ?
C9 N5 C7 C6 . . . . -9.0(5) ?
N2 C6 C7 N3 . . . . 122.0(3) ?
N2 C6 C7 N5 . . . . -58.0(4) ?
N3 N4 C8 N5 . . . . -0.1(3) ?
N3 N4 C8 S1 . . . . 178.2(2) ?
C7 N5 C8 N4 . . . . 0.6(3) ?
C9 N5 C8 N4 . . . . -171.4(3) ?
C7 N5 C8 S1 . . . . -177.8(2) ?
C9 N5 C8 S1 . . . . 10.3(4) ?
C15 S1 C8 N4 . . . . 40.6(3) ?
C15 S1 C8 N5 . . . . -141.3(3) ?
C8 N5 C9 C10 . . . . 93.5(4) ?
C7 N5 C9 C10 . . . . -76.7(4) ?
C8 N5 C9 C14 . . . . -86.0(4) ?
C7 N5 C9 C14 . . . . 103.8(4) ?
C14 C9 C10 C11 . . . . 0.7(5) ?
N5 C9 C10 C11 . . . . -178.7(3) ?
C9 C10 C11 C12 . . . . -0.1(6) ?
C10 C11 C12 C13 . . . . -1.1(6) ?
C11 C12 C13 C14 . . . . 1.5(6) ?
C10 C9 C14 C13 . . . . -0.3(5) ?
N5 C9 C14 C13 . . . . 179.2(3) ?
C12 C13 C14 C9 . . . . -0.9(6) ?
C8 S1 C15 C16 . . . . 68.2(2) ?
S1 C15 C16 O1 . . . . 4.1(4) ?
S1 C15 C16 C17 . . . . -175.6(2) ?
O1 C16 C17 C22 . . . . 11.7(5) ?
C15 C16 C17 C22 . . . . -168.6(3) ?
O1 C16 C17 C18 . . . . -166.4(3) ?
C15 C16 C17 C18 . . . . 13.2(4) ?
C22 C17 C18 C19 . . . . -1.8(5) ?
C16 C17 C18 C19 . . . . 176.3(3) ?
C17 C18 C19 C20 . . . . 0.9(5) ?
C18 C19 C20 C21 . . . . 0.6(6) ?
C18 C19 C20 Br1 . . . . -179.3(3) ?
C19 C20 C21 C22 . . . . -1.2(6) ?
Br1 C20 C21 C22 . . . . 178.8(3) ?
C20 C21 C22 C17 . . . . 0.3(6) ?
C18 C17 C22 C21 . . . . 1.2(5) ?
C16 C17 C22 C21 . . . . -177.0(3) ?

loop_
_cod_related_entry_id
_cod_related_entry_database
_cod_related_entry_code
1 ChemSpider 24741531
